data_7206144
loop_
_publ_author_name
'Garc\'ia, Marcos D.'
'Mart\'i-Rujas, Javier'
'Metrangolo, Pierangelo'
'Peinador, Carlos'
'Pilati, Tullio'
'Resnati, Giuseppe'
'Terraneo, Giancarlo'
'Ursini, Maurizio'

_publ_section_title
;
 Dimensional caging of polyiodides: cation-templated synthesis using
 bipyridinium salts
;
_journal_issue 13
_journal_name_full CrystEngComm
_journal_page_first 4411
_journal_paper_doi 10.1039/c0ce00860e
_journal_volume 13
_journal_year 2011
_chemical_formula_moiety 'C12 H14 N2 2+, I5 1-, 0.5(I8 2-)'
_chemical_formula_sum 'C12 H14 I9 N2'
_chemical_formula_weight 1328.35
_chemical_name_systematic
;
?
;
_space_group_IT_number 2
_symmetry_cell_setting triclinic
_symmetry_space_group_name_Hall '-P 1'
_symmetry_space_group_name_H-M 'P -1'
_atom_sites_solution_hydrogens geom
_atom_sites_solution_primary direct
_atom_sites_solution_secondary difmap
_audit_creation_method SHELXL-97
_cell_angle_alpha 89.788(6)
_cell_angle_beta 86.141(7)
_cell_angle_gamma 70.266(6)
_cell_formula_units_Z 2
_cell_length_a 7.3666(9)
_cell_length_b 7.5376(9)
_cell_length_c 26.010(3)
_cell_measurement_reflns_used 9767
_cell_measurement_temperature 295(2)
_cell_measurement_theta_max 27.04
_cell_measurement_theta_min 2.36
_cell_volume 1356.1(3)
_computing_cell_refinement 'Bruker SAINT'
_computing_data_collection 'Bruker APEX2'
_computing_data_reduction 'Bruker SAINT'
_computing_molecular_graphics
;
ORTEP-3 (Farrugia, L.J. (1997) Jour. Appl. Cryst. 30, 565)
Mercury (Macrae, C. F., Edgington, P. R., McCabe, P., Pidcock, E.,
Shields, G. P., Taylor, R., Towler, M. & van de Streek, J. (2006).
J. Appl. Cryst. 39, 453-457
;
_computing_publication_material SHELXTL
_computing_structure_refinement 'SHELXL (Sheldrick, G. M. (2008). Acta Cryst. A64, 112-122)'
_computing_structure_solution
;
SIR2002 (Burla, M. C., Camalli, M., Carrozzini, B., Cascarano, G. L.,
Giacovazzo, C., Polidori, G. & Spagna, R. (2003).
J. Appl. Cryst. 36, 1103.)
;
_diffrn_ambient_temperature 295(2)
_diffrn_measured_fraction_theta_full 0.989
_diffrn_measured_fraction_theta_max 0.956
_diffrn_measurement_device_type 'Bruker APEX-II CCD'
_diffrn_measurement_method '\f and \w scans'
_diffrn_radiation_monochromator graphite
_diffrn_radiation_source 'fine-focus sealed tube'
_diffrn_radiation_type MoK\a
_diffrn_radiation_wavelength 0.71073
_diffrn_reflns_av_R_equivalents 0.0419
_diffrn_reflns_av_sigmaI/netI 0.0274
_diffrn_reflns_limit_h_max 11
_diffrn_reflns_limit_h_min -11
_diffrn_reflns_limit_k_max 11
_diffrn_reflns_limit_k_min -10
_diffrn_reflns_limit_l_max 39
_diffrn_reflns_limit_l_min -39
_diffrn_reflns_number 91753
_diffrn_reflns_theta_full 27.50
_diffrn_reflns_theta_max 33.15
_diffrn_reflns_theta_min 2.35
_diffrn_standards_decay_% 0.00
_exptl_absorpt_coefficient_mu 10.288
_exptl_absorpt_correction_T_max 0.2464
_exptl_absorpt_correction_T_min 0.1410
_exptl_absorpt_correction_type multi-scan
_exptl_absorpt_process_details 'Bruker (2001). SADABS. Bruker AXS Inc., Madison, Wisconsin, USA.'
_exptl_crystal_colour 'dark red'
_exptl_crystal_density_diffrn 3.253
_exptl_crystal_density_method 'not measured'
_exptl_crystal_description lamina
_exptl_crystal_F_000 1154
_exptl_crystal_size_max 0.22
_exptl_crystal_size_mid 0.14
_exptl_crystal_size_min 0.01
_refine_diff_density_max 1.580
_refine_diff_density_min -1.016
_refine_diff_density_rms 0.158
_refine_ls_extinction_method none
_refine_ls_goodness_of_fit_ref 1.024
_refine_ls_hydrogen_treatment noref
_refine_ls_matrix_type full
_refine_ls_number_parameters 219
_refine_ls_number_reflns 9911
_refine_ls_number_restraints 0
_refine_ls_restrained_S_all 1.024
_refine_ls_R_factor_all 0.0817
_refine_ls_R_factor_gt 0.0399
_refine_ls_shift/su_max 0.001
_refine_ls_shift/su_mean 0.000
_refine_ls_structure_factor_coef Fsqd
_refine_ls_weighting_details 'w=1/[\s^2^(Fo^2^)+(0.0381P)^2^+6.1607P] where P=(Fo^2^+2Fc^2^)/3'
_refine_ls_weighting_scheme calc
_refine_ls_wR_factor_gt 0.0951
_refine_ls_wR_factor_ref 0.1182
_reflns_number_gt 6018
_reflns_number_total 9911
_reflns_threshold_expression I>2\s(I)
_cod_data_source_file c0ce00860e.txt
_cod_data_source_block mg69
_cod_original_cell_volume 1356.0(3)
_cod_database_code 7206144

loop_
_symmetry_equiv_pos_as_xyz
'x, y, z'
'-x, -y, -z'

loop_
_atom_site_label
_atom_site_type_symbol
_atom_site_fract_x
_atom_site_fract_y
_atom_site_fract_z
_atom_site_U_iso_or_equiv
_atom_site_adp_type
_atom_site_occupancy
_atom_site_symmetry_multiplicity
_atom_site_calc_flag
_atom_site_refinement_flags
_atom_site_disorder_assembly
_atom_site_disorder_group
I1 I 0.15330(9) 0.92033(10) 0.37198(2) 0.07898(17) Uani 1 1 d . . .
I2 I 0.31060(7) 0.83171(7) 0.483100(18) 0.06341(13) Uani 1 1 d . . .
I3 I 0.44638(9) 0.74368(9) 0.58093(2) 0.07703(16) Uani 1 1 d . . .
I4 I 0.16547(6) 0.89967(6) 0.250478(18) 0.05649(11) Uani 1 1 d . . .
I5 I 0.15327(8) 0.90141(7) 0.143724(19) 0.06608(13) Uani 1 1 d . . .
I6 I 0.43680(6) 0.31741(6) 0.180344(16) 0.05053(10) Uani 1 1 d . . .
I7 I 0.54226(7) 0.27435(7) 0.285353(17) 0.05994(12) Uani 1 1 d . . .
I8 I 0.34893(10) 0.34389(10) 0.070082(19) 0.08331(18) Uani 1 1 d . . .
I9A I 0.7679(3) 0.1178(3) 0.02303(8) 0.0732(5) Uani 0.50 1 d P . .
I9B I 1.1441(3) -0.0924(4) -0.01240(10) 0.0863(6) Uani 0.50 1 d P . .
N1 N 0.7622(8) 0.6270(7) 0.12127(18) 0.0490(11) Uani 1 1 d . . .
N2 N 0.8812(8) 0.5783(9) 0.38575(19) 0.0553(13) Uani 1 1 d . . .
C1 C 0.7128(9) 0.7773(9) 0.2026(2) 0.0502(13) Uani 1 1 d . . .
H1 H 0.6606 0.8869 0.2227 0.060 Uiso 1 1 calc R . .
C2 C 0.6924(9) 0.7827(9) 0.1508(2) 0.0506(13) Uani 1 1 d . . .
H2 H 0.6286 0.8971 0.1358 0.061 Uiso 1 1 calc R . .
C3 C 0.8597(10) 0.4587(9) 0.1420(2) 0.0547(15) Uani 1 1 d . . .
H3 H 0.9086 0.3513 0.1209 0.066 Uiso 1 1 calc R . .
C4 C 0.8863(9) 0.4462(9) 0.1932(2) 0.0488(13) Uani 1 1 d . . .
H4 H 0.9540 0.3305 0.2070 0.059 Uiso 1 1 calc R . .
C5 C 0.8117(7) 0.6076(8) 0.2256(2) 0.0386(10) Uani 1 1 d . . .
C6 C 0.8360(8) 0.5973(8) 0.2813(2) 0.0412(11) Uani 1 1 d . . .
C7 C 0.9907(9) 0.4644(10) 0.3011(3) 0.0581(16) Uani 1 1 d . . .
H7 H 1.0832 0.3783 0.2790 0.070 Uiso 1 1 calc R . .
C8 C 1.0102(11) 0.4573(11) 0.3530(3) 0.0636(18) Uani 1 1 d . . .
H8 H 1.1161 0.3657 0.3657 0.076 Uiso 1 1 calc R . .
C9 C 0.7272(11) 0.7092(11) 0.3679(3) 0.0632(17) Uani 1 1 d . . .
H9 H 0.6361 0.7915 0.3910 0.076 Uiso 1 1 calc R . .
C10 C 0.7012(9) 0.7245(10) 0.3165(2) 0.0549(15) Uani 1 1 d . . .
H10 H 0.5949 0.8184 0.3047 0.066 Uiso 1 1 calc R . .
C11 C 0.7381(13) 0.6363(11) 0.0654(3) 0.071(2) Uani 1 1 d . . .
H11A H 0.8402 0.5353 0.0480 0.106 Uiso 1 1 calc R . .
H11B H 0.7427 0.7549 0.0530 0.106 Uiso 1 1 calc R . .
H11C H 0.6157 0.6249 0.0590 0.106 Uiso 1 1 calc R . .
C12 C 0.9059(13) 0.5720(15) 0.4410(3) 0.081(2) Uani 1 1 d . . .
H12A H 0.8165 0.6841 0.4575 0.121 Uiso 1 1 calc R . .
H12B H 1.0357 0.5644 0.4467 0.121 Uiso 1 1 calc R . .
H12C H 0.8819 0.4635 0.4550 0.121 Uiso 1 1 calc R . .

loop_
_atom_site_aniso_label
_atom_site_aniso_U_11
_atom_site_aniso_U_22
_atom_site_aniso_U_33
_atom_site_aniso_U_23
_atom_site_aniso_U_13
_atom_site_aniso_U_12
I1 0.0817(4) 0.1096(5) 0.0581(3) 0.0165(3) -0.0146(2) -0.0468(3)
I2 0.0631(3) 0.0745(3) 0.0588(3) -0.0005(2) -0.0014(2) -0.0317(2)
I3 0.0822(4) 0.0906(4) 0.0657(3) 0.0069(3) -0.0209(3) -0.0361(3)
I4 0.0546(2) 0.0551(2) 0.0631(3) 0.00908(19) -0.01070(19) -0.02178(18)
I5 0.0770(3) 0.0656(3) 0.0595(3) 0.0077(2) -0.0135(2) -0.0276(2)
I6 0.0525(2) 0.0485(2) 0.0520(2) 0.00184(16) -0.00489(16) -0.01873(16)
I7 0.0643(3) 0.0714(3) 0.0503(2) 0.00325(19) -0.01156(19) -0.0297(2)
I8 0.1015(4) 0.1132(5) 0.0429(2) 0.0044(3) -0.0095(2) -0.0455(4)
I9A 0.1251(16) 0.0503(8) 0.0551(8) 0.0112(6) -0.0287(9) -0.0400(10)
I9B 0.1160(16) 0.0632(9) 0.0834(13) -0.0009(8) -0.0196(11) -0.0328(11)
N1 0.062(3) 0.055(3) 0.038(2) -0.001(2) -0.003(2) -0.031(2)
N2 0.055(3) 0.078(4) 0.040(3) 0.010(2) -0.009(2) -0.030(3)
C1 0.052(3) 0.048(3) 0.050(3) -0.004(3) -0.007(3) -0.016(3)
C2 0.054(3) 0.049(3) 0.048(3) 0.004(3) -0.010(3) -0.015(3)
C3 0.066(4) 0.050(3) 0.049(3) -0.011(3) 0.003(3) -0.022(3)
C4 0.050(3) 0.044(3) 0.050(3) 0.000(2) -0.003(3) -0.012(2)
C5 0.034(2) 0.041(3) 0.040(3) -0.002(2) -0.0008(19) -0.011(2)
C6 0.045(3) 0.041(3) 0.040(3) 0.000(2) -0.009(2) -0.015(2)
C7 0.047(3) 0.062(4) 0.058(4) 0.001(3) -0.014(3) -0.006(3)
C8 0.062(4) 0.073(5) 0.055(4) 0.013(3) -0.023(3) -0.018(3)
C9 0.063(4) 0.071(5) 0.051(4) -0.004(3) 0.004(3) -0.019(3)
C10 0.048(3) 0.062(4) 0.047(3) 0.003(3) -0.004(3) -0.008(3)
C11 0.106(6) 0.066(5) 0.050(4) 0.004(3) -0.018(4) -0.038(4)
C12 0.085(6) 0.121(7) 0.039(4) 0.013(4) -0.012(3) -0.038(5)

loop_
_atom_type_symbol
_atom_type_description
_atom_type_scat_dispersion_real
_atom_type_scat_dispersion_imag
_atom_type_scat_source
C C 0.0033 0.0016 'International Tables Vol C Tables 4.2.6.8 and 6.1.1.4'
H H 0.0000 0.0000 'International Tables Vol C Tables 4.2.6.8 and 6.1.1.4'
N N 0.0061 0.0033 'International Tables Vol C Tables 4.2.6.8 and 6.1.1.4'
I I -0.4742 1.8119 'International Tables Vol C Tables 4.2.6.8 and 6.1.1.4'

loop_
_geom_angle_atom_site_label_1
_geom_angle_atom_site_label_2
_geom_angle_atom_site_label_3
_geom_angle
_geom_angle_site_symmetry_1
_geom_angle_site_symmetry_3
_geom_angle_publ_flag
I5 I4 I1 176.21(2) . . ?
I7 I6 I8 176.69(2) . . ?
I6 I8 I9A 97.54(4) . . ?
I9B I9A I8 176.30(5) . . ?
C2 N1 C3 120.6(5) . . ?
C2 N1 C11 120.2(6) . . ?
C3 N1 C11 119.2(5) . . ?
C8 N2 C9 119.7(6) . . ?
C8 N2 C12 121.1(6) . . ?
C9 N2 C12 119.2(6) . . ?
C2 C1 C5 120.2(6) . . ?
C2 C1 H1 119.9 . . ?
C5 C1 H1 119.9 . . ?
N1 C2 C1 121.2(6) . . ?
N1 C2 H2 119.4 . . ?
C1 C2 H2 119.4 . . ?
C4 C3 N1 120.5(6) . . ?
C4 C3 H3 119.7 . . ?
N1 C3 H3 119.7 . . ?
C3 C4 C5 120.3(6) . . ?
C3 C4 H4 119.9 . . ?
C5 C4 H4 119.9 . . ?
C1 C5 C4 117.2(5) . . ?
C1 C5 C6 121.4(5) . . ?
C4 C5 C6 121.4(5) . . ?
C7 C6 C10 117.3(6) . . ?
C7 C6 C5 121.4(5) . . ?
C10 C6 C5 121.3(5) . . ?
C8 C7 C6 120.4(6) . . ?
C8 C7 H7 119.8 . . ?
C6 C7 H7 119.8 . . ?
N2 C8 C7 121.6(6) . . ?
N2 C8 H8 119.2 . . ?
C7 C8 H8 119.2 . . ?
N2 C9 C10 121.4(6) . . ?
N2 C9 H9 119.3 . . ?
C10 C9 H9 119.3 . . ?
C9 C10 C6 119.6(6) . . ?
C9 C10 H10 120.2 . . ?
C6 C10 H10 120.2 . . ?
N1 C11 H11A 109.5 . . ?
N1 C11 H11B 109.5 . . ?
H11A C11 H11B 109.5 . . ?
N1 C11 H11C 109.5 . . ?
H11A C11 H11C 109.5 . . ?
H11B C11 H11C 109.5 . . ?
N2 C12 H12A 109.5 . . ?
N2 C12 H12B 109.5 . . ?
H12A C12 H12B 109.5 . . ?
N2 C12 H12C 109.5 . . ?
H12A C12 H12C 109.5 . . ?
H12B C12 H12C 109.5 . . ?

loop_
_geom_bond_atom_site_label_1
_geom_bond_atom_site_label_2
_geom_bond_distance
_geom_bond_site_symmetry_2
_geom_bond_publ_flag
I1 I4 3.1585(8) . ?
I2 I3 2.7923(8) . ?
I4 I5 2.7839(7) . ?
I6 I7 2.8770(7) . ?
I6 I8 2.9735(7) . ?
I8 I9A 3.143(2) . ?
I9A I9B 0.653(3) 2_755 ?
I9A I9B 2.783(3) . ?
I9B I9A 0.653(3) 2_755 ?
I9B I9B 2.165(4) 2_755 ?
N1 C2 1.333(8) . ?
N1 C3 1.359(8) . ?
N1 C11 1.473(8) . ?
N2 C8 1.332(9) . ?
N2 C9 1.337(9) . ?
N2 C12 1.459(8) . ?
C1 C2 1.367(8) . ?
C1 C5 1.395(8) . ?
C1 H1 0.9300 . ?
C2 H2 0.9300 . ?
C3 C4 1.357(9) . ?
C3 H3 0.9300 . ?
C4 C5 1.409(8) . ?
C4 H4 0.9300 . ?
C5 C6 1.471(7) . ?
C6 C7 1.368(8) . ?
C6 C10 1.408(8) . ?
C7 C8 1.365(9) . ?
C7 H7 0.9300 . ?
C8 H8 0.9300 . ?
C9 C10 1.362(9) . ?
C9 H9 0.9300 . ?
C10 H10 0.9300 . ?
C11 H11A 0.9600 . ?
C11 H11B 0.9600 . ?
C11 H11C 0.9600 . ?
C12 H12A 0.9600 . ?
C12 H12B 0.9600 . ?
C12 H12C 0.9600 . ?

loop_
_geom_torsion_atom_site_label_1
_geom_torsion_atom_site_label_2
_geom_torsion_atom_site_label_3
_geom_torsion_atom_site_label_4
_geom_torsion
_geom_torsion_site_symmetry_1
_geom_torsion_site_symmetry_2
_geom_torsion_site_symmetry_3
_geom_torsion_site_symmetry_4
_geom_torsion_publ_flag
C3 N1 C2 C1 -1.5(9) . . . . ?
C11 N1 C2 C1 179.9(6) . . . . ?
C5 C1 C2 N1 1.4(9) . . . . ?
C2 N1 C3 C4 0.6(9) . . . . ?
C11 N1 C3 C4 179.2(6) . . . . ?
N1 C3 C4 C5 0.5(9) . . . . ?
C2 C1 C5 C4 -0.4(8) . . . . ?
C2 C1 C5 C6 180.0(5) . . . . ?
C3 C4 C5 C1 -0.5(9) . . . . ?
C3 C4 C5 C6 179.1(6) . . . . ?
C1 C5 C6 C7 -152.1(6) . . . . ?
C4 C5 C6 C7 28.3(8) . . . . ?
C1 C5 C6 C10 27.7(8) . . . . ?
C4 C5 C6 C10 -151.9(6) . . . . ?
C10 C6 C7 C8 0.3(10) . . . . ?
C5 C6 C7 C8 -179.9(6) . . . . ?
C9 N2 C8 C7 0.8(11) . . . . ?
C12 N2 C8 C7 -178.6(7) . . . . ?
C6 C7 C8 N2 -0.2(11) . . . . ?
C8 N2 C9 C10 -1.5(11) . . . . ?
C12 N2 C9 C10 177.9(7) . . . . ?
N2 C9 C10 C6 1.6(11) . . . . ?
C7 C6 C10 C9 -1.0(10) . . . . ?
C5 C6 C10 C9 179.2(6) . . . . ?
